data_7153564
loop_
_publ_author_name
'Muntaner, Jaime G.'
'Casarrubios, Luis'
'Sierra, Miguel A.'

_publ_section_title
;
 Synthesis of new bioorganometallic Ir- and Rh-complexes having \b-lactam
 containing ligands.
;
_journal_issue 2
_journal_name_full 'Organic &amp; biomolecular chemistry'
_journal_page_first 286
_journal_page_last 297
_journal_paper_doi 10.1039/c3ob41354c
_journal_volume 12
_journal_year 2014
_chemical_formula_sum 'C52 H53 Cl4 Ir2 N3 O2'
_chemical_formula_weight 1278.17
_chemical_name_systematic
; 
 ? 
;
_space_group_IT_number 14
_symmetry_cell_setting monoclinic
_symmetry_space_group_name_Hall '-P 2yn'
_symmetry_space_group_name_H-M 'P 1 21/n 1'
_atom_sites_solution_hydrogens geom
_atom_sites_solution_primary direct
_atom_sites_solution_secondary difmap
_audit_creation_method SHELXL-97
_cell_angle_alpha 90.00
_cell_angle_beta 94.2220(10)
_cell_angle_gamma 90.00
_cell_formula_units_Z 4
_cell_length_a 19.8758(13)
_cell_length_b 12.6780(9)
_cell_length_c 23.5977(16)
_cell_measurement_reflns_used 7656
_cell_measurement_temperature 296(2)
_cell_measurement_theta_max 24.33
_cell_measurement_theta_min 2.36
_cell_volume 5930.1(7)
_computing_cell_refinement 'Bruker SMART'
_computing_data_collection 'Bruker SMART'
_computing_data_reduction 'Bruker SAINT'
_computing_molecular_graphics 'Bruker SHELXTL'
_computing_publication_material 'Bruker SHELXTL'
_computing_structure_refinement 'SHELXL-97 (Sheldrick, 1997)'
_computing_structure_solution 'SHELXS-97 (Sheldrick, 1990)'
_diffrn_ambient_temperature 296(2)
_diffrn_measured_fraction_theta_full 0.990
_diffrn_measured_fraction_theta_max 0.990
_diffrn_measurement_device_type 'CCD area detector'
_diffrn_measurement_method 'phi and omega scans'
_diffrn_radiation_monochromator graphite
_diffrn_radiation_source 'fine-focus sealed tube'
_diffrn_radiation_type MoK\a
_diffrn_radiation_wavelength 0.71073
_diffrn_reflns_av_R_equivalents 0.0411
_diffrn_reflns_av_sigmaI/netI 0.0592
_diffrn_reflns_limit_h_max 24
_diffrn_reflns_limit_h_min -14
_diffrn_reflns_limit_k_max 15
_diffrn_reflns_limit_k_min -9
_diffrn_reflns_limit_l_max 29
_diffrn_reflns_limit_l_min -29
_diffrn_reflns_number 32593
_diffrn_reflns_theta_full 26.00
_diffrn_reflns_theta_max 26.00
_diffrn_reflns_theta_min 1.29
_exptl_absorpt_coefficient_mu 4.699
_exptl_absorpt_correction_T_max 0.5022
_exptl_absorpt_correction_T_min 0.3862
_exptl_absorpt_correction_type multi-scan
_exptl_absorpt_process_details SADABS
_exptl_crystal_colour yellow
_exptl_crystal_density_diffrn 1.432
_exptl_crystal_density_method 'not measured'
_exptl_crystal_description prismatic
_exptl_crystal_F_000 2496
_exptl_crystal_size_max 0.25
_exptl_crystal_size_mid 0.19
_exptl_crystal_size_min 0.17
_platon_squeeze_details
;
 The final refinement show high values of residual non-modelled 
 electronic density.Therefore, the SQUEEZE/PLATON program was used to 
 remove its contribution to the overal intensity data.An 
 improvement was observed in all refinement parameters and residual
 when this procedure is applied.   
;
_refine_diff_density_max 1.783
_refine_diff_density_min -1.475
_refine_diff_density_rms 0.150
_refine_ls_extinction_method none
_refine_ls_goodness_of_fit_ref 0.999
_refine_ls_hydrogen_treatment constr
_refine_ls_matrix_type full
_refine_ls_number_parameters 458
_refine_ls_number_reflns 11556
_refine_ls_number_restraints 0
_refine_ls_restrained_S_all 0.999
_refine_ls_R_factor_all 0.0789
_refine_ls_R_factor_gt 0.0487
_refine_ls_shift/su_max 0.006
_refine_ls_shift/su_mean 0.000
_refine_ls_structure_factor_coef Fsqd
_refine_ls_weighting_details 'calc w=1/[\s^2^(Fo^2^)+(0.0827P)^2^+0.0000P] where P=(Fo^2^+2Fc^2^)/3'
_refine_ls_weighting_scheme calc
_refine_ls_wR_factor_gt 0.1308
_refine_ls_wR_factor_ref 0.1426
_reflns_number_gt 7353
_reflns_number_total 11556
_reflns_threshold_expression >2sigma(I)
_cod_data_source_file c3ob41354c.txt
_cod_data_source_block JM542
_cod_depositor_comments
;
The following automatic conversions were performed:

'_symmetry_cell_setting' value 'Monoclinic' changed to 'monoclinic'
according to
/usr/data/users/saulius/automatic-downloads/current/RSC/lib/dictionaries/cif_core.dic
dictionary named 'cif_core.dic' version 2.4.2 from 2011-04-26.

Automatic conversion script
Id: cif_fix_values 2281 2013-09-26 08:29:07Z andrius 
;
_cod_original_sg_symbol_H-M P2(1)/n
_cod_database_code 7153564

loop_
_symmetry_equiv_pos_as_xyz
'x, y, z'
'-x+1/2, y+1/2, -z+1/2'
'-x, -y, -z'
'x-1/2, -y-1/2, z-1/2'

loop_
_atom_site_label
_atom_site_type_symbol
_atom_site_fract_x
_atom_site_fract_y
_atom_site_fract_z
_atom_site_U_iso_or_equiv
_atom_site_adp_type
_atom_site_occupancy
_atom_site_symmetry_multiplicity
_atom_site_calc_flag
_atom_site_refinement_flags
C53 C 0.7961(8) 0.7685(11) 0.1052(6) 0.125(5) Uiso 1 1 d .
H53A H 0.7609 0.7380 0.0796 0.149 Uiso 1 1 calc R
H53B H 0.8283 0.7134 0.1161 0.149 Uiso 1 1 calc R
Cl3 Cl 0.7608(3) 0.8166(5) 0.1656(3) 0.200(2) Uiso 1 1 d .
Cl4 Cl 0.8354(3) 0.8663(5) 0.0712(3) 0.190(2) Uiso 1 1 d .
N1 N 0.1086(3) 0.1799(5) 0.1424(3) 0.0510(17) Uani 1 1 d .
O1 O 0.0675(4) 0.1439(7) 0.2314(3) 0.102(3) Uani 1 1 d .
N2 N -0.1376(3) 0.4440(5) 0.0442(2) 0.0460(16) Uani 1 1 d .
C2 C 0.1075(5) 0.1347(8) 0.1950(4) 0.064(3) Uani 1 1 d .
O2 O 0.2202(3) 0.0948(6) 0.2303(3) 0.085(2) Uani 1 1 d .
N3 N 0.4389(3) 0.3862(5) 0.0809(3) 0.0496(17) Uani 1 1 d .
C3 C 0.1712(4) 0.0733(8) 0.1875(4) 0.063(2) Uani 1 1 d .
H3 H 0.1631 -0.0024 0.1820 0.075 Uiso 1 1 calc R
C4 C 0.1744(4) 0.1355(7) 0.1297(3) 0.052(2) Uani 1 1 d .
H4 H 0.1709 0.0887 0.0966 0.063 Uiso 1 1 calc R
C5 C 0.0608(4) 0.2407(6) 0.1089(3) 0.0442(19) Uani 1 1 d .
C6 C 0.0063(4) 0.2828(7) 0.1331(3) 0.048(2) Uani 1 1 d .
H6 H 0.0027 0.2745 0.1719 0.057 Uiso 1 1 calc R
C7 C -0.0437(3) 0.3377(6) 0.1011(3) 0.0412(18) Uani 1 1 d .
C8 C -0.1880(4) 0.5044(7) 0.0209(4) 0.056(2) Uani 1 1 d .
H8 H -0.2215 0.5262 0.0437 0.067 Uiso 1 1 calc R
C9 C -0.1924(5) 0.5354(8) -0.0351(4) 0.069(3) Uani 1 1 d .
H9 H -0.2280 0.5764 -0.0504 0.083 Uiso 1 1 calc R
C10 C -0.1406(5) 0.5021(8) -0.0679(4) 0.065(3) Uani 1 1 d .
H10 H -0.1421 0.5197 -0.1063 0.078 Uiso 1 1 calc R
C11 C -0.0900(5) 0.4465(7) -0.0453(3) 0.060(2) Uani 1 1 d .
H11 H -0.0552 0.4271 -0.0675 0.072 Uiso 1 1 calc R
C12 C -0.0876(4) 0.4158(6) 0.0117(3) 0.0446(19) Uani 1 1 d .
C13 C -0.0340(4) 0.3536(6) 0.0428(3) 0.0415(18) Uani 1 1 d .
C14 C 0.0215(4) 0.3118(8) 0.0188(3) 0.059(2) Uani 1 1 d .
H14 H 0.0271 0.3225 -0.0195 0.071 Uiso 1 1 calc R
C15 C 0.0687(4) 0.2541(6) 0.0520(3) 0.049(2) Uani 1 1 d .
H15 H 0.1056 0.2246 0.0358 0.059 Uiso 1 1 calc R
C16 C -0.1770(5) 0.4263(7) 0.2119(4) 0.109(4) Uani 1 1 d G
C17 C -0.2292(4) 0.4208(8) 0.1675(4) 0.109(4) Uani 1 1 d G
C18 C -0.2246(4) 0.3214(9) 0.1403(3) 0.110(4) Uani 1 1 d G
C19 C -0.1696(5) 0.2655(6) 0.1679(4) 0.110(4) Uani 1 1 d G
C20 C -0.1402(3) 0.3303(8) 0.2121(3) 0.087(4) Uani 1 1 d G
C22 C -0.2835(7) 0.4941(11) 0.1585(6) 0.121 Uani 1 1 d .
H22A H -0.3210 0.4709 0.1787 0.181 Uiso 1 1 calc R
H22B H -0.2968 0.4982 0.1186 0.181 Uiso 1 1 calc R
H22C H -0.2691 0.5623 0.1722 0.181 Uiso 1 1 calc R
C23 C -0.2626(10) 0.2608(14) 0.0929(8) 0.170 Uani 1 1 d .
H23A H -0.2316 0.2182 0.0736 0.254 Uiso 1 1 calc R
H23B H -0.2847 0.3095 0.0665 0.254 Uiso 1 1 calc R
H23C H -0.2957 0.2163 0.1086 0.254 Uiso 1 1 calc R
C24 C -0.1444(9) 0.1483(13) 0.1611(7) 0.152 Uani 1 1 d .
H24A H -0.1055 0.1362 0.1868 0.228 Uiso 1 1 calc R
H24B H -0.1327 0.1371 0.1228 0.228 Uiso 1 1 calc R
H24C H -0.1796 0.1003 0.1696 0.228 Uiso 1 1 calc R
C25 C -0.0892(7) 0.2816(11) 0.2549(6) 0.124 Uani 1 1 d .
H25A H -0.0725 0.3345 0.2814 0.186 Uiso 1 1 calc R
H25B H -0.0524 0.2532 0.2355 0.186 Uiso 1 1 calc R
H25C H -0.1102 0.2260 0.2749 0.186 Uiso 1 1 calc R
C32 C 0.2305(4) 0.2141(6) 0.1272(3) 0.0395(18) Uani 1 1 d .
C33 C 0.2357(4) 0.2978(7) 0.1638(3) 0.054(2) Uani 1 1 d .
H33 H 0.2030 0.3086 0.1895 0.064 Uiso 1 1 calc R
C34 C 0.2903(5) 0.3669(7) 0.1626(3) 0.053(2) Uani 1 1 d .
H34 H 0.2933 0.4250 0.1867 0.064 Uiso 1 1 calc R
C35 C 0.3407(4) 0.3491(7) 0.1252(3) 0.0437(19) Uani 1 1 d .
C36 C 0.3983(4) 0.4152(6) 0.1219(3) 0.0442(19) Uani 1 1 d .
C37 C 0.4146(5) 0.5045(7) 0.1549(3) 0.058(2) Uani 1 1 d .
H37 H 0.3863 0.5257 0.1825 0.069 Uiso 1 1 calc R
C38 C 0.4722(5) 0.5613(8) 0.1470(4) 0.069(3) Uani 1 1 d .
H38 H 0.4838 0.6198 0.1694 0.083 Uiso 1 1 calc R
C39 C 0.5127(5) 0.5286(9) 0.1044(4) 0.075(3) Uani 1 1 d .
H39 H 0.5520 0.5654 0.0984 0.090 Uiso 1 1 calc R
C40 C 0.4954(5) 0.4452(8) 0.0725(4) 0.062(2) Uani 1 1 d .
H40 H 0.5223 0.4261 0.0436 0.074 Uiso 1 1 calc R
C41 C 0.3366(4) 0.2642(6) 0.0875(3) 0.0426(19) Uani 1 1 d .
C42 C 0.2785(4) 0.1970(7) 0.0881(3) 0.0465(19) Uani 1 1 d .
H42 H 0.2729 0.1418 0.0622 0.056 Uiso 1 1 calc R
C43 C 0.4350(5) 0.0851(7) 0.0564(4) 0.062(3) Uani 1 1 d .
C44 C 0.4105(4) 0.0916(7) -0.0015(4) 0.058(2) Uani 1 1 d .
C45 C 0.4967(5) 0.1468(7) 0.0628(3) 0.058(2) Uani 1 1 d .
C46 C 0.5119(4) 0.1854(7) 0.0064(4) 0.055(2) Uani 1 1 d .
C47 C 0.4578(4) 0.1508(7) -0.0317(3) 0.050(2) Uani 1 1 d .
C48 C 0.3504(5) 0.0347(8) -0.0282(5) 0.083(3) Uani 1 1 d .
H48A H 0.3650 -0.0200 -0.0527 0.125 Uiso 1 1 calc R
H48B H 0.3221 0.0834 -0.0501 0.125 Uiso 1 1 calc R
H48C H 0.3254 0.0039 0.0009 0.125 Uiso 1 1 calc R
C49 C 0.4067(6) 0.0225(8) 0.1028(4) 0.083(3) Uani 1 1 d .
H49A H 0.3616 0.0005 0.0910 0.124 Uiso 1 1 calc R
H49B H 0.4059 0.0653 0.1364 0.124 Uiso 1 1 calc R
H49C H 0.4344 -0.0385 0.1110 0.124 Uiso 1 1 calc R
C50 C 0.5426(5) 0.1652(11) 0.1156(4) 0.101(4) Uani 1 1 d .
H50A H 0.5804 0.1179 0.1158 0.152 Uiso 1 1 calc R
H50B H 0.5182 0.1526 0.1486 0.152 Uiso 1 1 calc R
H50C H 0.5585 0.2367 0.1161 0.152 Uiso 1 1 calc R
C51 C 0.5743(5) 0.2428(9) -0.0082(5) 0.085(3) Uani 1 1 d .
H51A H 0.5812 0.3031 0.0161 0.128 Uiso 1 1 calc R
H51B H 0.5691 0.2655 -0.0471 0.128 Uiso 1 1 calc R
H51C H 0.6125 0.1965 -0.0030 0.128 Uiso 1 1 calc R
C52 C 0.4501(6) 0.1736(9) -0.0933(3) 0.079(3) Uani 1 1 d .
H52A H 0.4458 0.1086 -0.1141 0.119 Uiso 1 1 calc R
H52B H 0.4890 0.2113 -0.1042 0.119 Uiso 1 1 calc R
H52C H 0.4105 0.2157 -0.1016 0.119 Uiso 1 1 calc R
Cl1 Cl -0.06670(13) 0.5672(2) 0.14088(10) 0.0714(7) Uani 1 1 d .
Ir1 Ir -0.128305(16) 0.40413(3) 0.130470(13) 0.04962(12) Uani 1 1 d .
Cl2 Cl 0.34939(11) 0.3605(2) -0.03032(9) 0.0632(6) Uani 1 1 d .
Ir2 Ir 0.413142(15) 0.24860(2) 0.035816(11) 0.04170(11) Uani 1 1 d .
C26 C 0.2801(4) 0.0341(8) 0.2305(4) 0.095(4) Uiso 1 1 d G
C27 C 0.2863(5) -0.0610(8) 0.2020(4) 0.123(5) Uiso 1 1 d G
H27 H 0.2503 -0.0869 0.1787 0.148 Uiso 1 1 calc R
C28 C 0.3464(6) -0.1173(7) 0.2084(4) 0.153(4) Uiso 1 1 d G
H28 H 0.3506 -0.1809 0.1894 0.184 Uiso 1 1 calc R
C29 C 0.4002(4) -0.0785(9) 0.2433(5) 0.153(4) Uiso 1 1 d G
H29 H 0.4404 -0.1162 0.2476 0.184 Uiso 1 1 calc R
C30 C 0.3939(5) 0.0165(10) 0.2717(4) 0.153(4) Uiso 1 1 d G
H30 H 0.4299 0.0425 0.2951 0.184 Uiso 1 1 calc R
C31 C 0.3339(6) 0.0729(7) 0.2654(4) 0.170(7) Uiso 1 1 d G
H31 H 0.3297 0.1365 0.2844 0.204 Uiso 1 1 calc R
C21 C -0.1629(11) 0.5179(18) 0.2518(10) 0.215 Uiso 1 1 d .
H21A H -0.1616 0.5821 0.2303 0.323 Uiso 1 1 calc R
H21B H -0.1202 0.5074 0.2728 0.323 Uiso 1 1 calc R
H21C H -0.1978 0.5225 0.2777 0.323 Uiso 1 1 calc R

loop_
_atom_site_aniso_label
_atom_site_aniso_U_11
_atom_site_aniso_U_22
_atom_site_aniso_U_33
_atom_site_aniso_U_23
_atom_site_aniso_U_13
_atom_site_aniso_U_12
N1 0.031(4) 0.067(5) 0.055(4) 0.017(3) 0.000(3) 0.003(3)
O1 0.072(5) 0.142(7) 0.096(5) 0.058(5) 0.040(4) 0.044(5)
N2 0.040(4) 0.059(4) 0.039(3) 0.012(3) -0.004(3) 0.007(3)
C2 0.038(5) 0.071(6) 0.085(7) 0.034(5) 0.005(5) 0.003(5)
O2 0.049(4) 0.123(6) 0.081(4) 0.052(4) -0.002(3) 0.010(4)
N3 0.041(4) 0.055(4) 0.053(4) -0.004(3) 0.004(3) 0.003(3)
C3 0.042(5) 0.064(6) 0.082(6) 0.014(5) 0.004(5) -0.001(5)
C4 0.040(5) 0.059(5) 0.058(5) 0.008(4) 0.007(4) 0.016(4)
C5 0.030(4) 0.050(5) 0.052(4) 0.003(4) -0.002(3) 0.000(4)
C6 0.029(5) 0.070(6) 0.044(4) 0.010(4) 0.000(3) 0.002(4)
C7 0.020(4) 0.051(5) 0.051(4) 0.004(4) -0.004(3) 0.000(3)
C8 0.032(5) 0.061(6) 0.072(5) 0.005(4) -0.007(4) 0.014(4)
C9 0.062(7) 0.086(7) 0.058(5) 0.024(5) -0.005(5) 0.014(6)
C10 0.064(7) 0.079(7) 0.052(5) 0.016(5) 0.000(5) 0.015(5)
C11 0.056(6) 0.074(6) 0.049(5) 0.017(4) 0.005(4) 0.005(5)
C12 0.037(5) 0.061(5) 0.035(4) 0.002(4) -0.003(3) 0.001(4)
C13 0.030(4) 0.053(5) 0.041(4) -0.002(3) 0.000(3) 0.003(4)
C14 0.046(6) 0.087(7) 0.047(4) -0.002(4) 0.012(4) -0.001(5)
C15 0.029(4) 0.069(6) 0.050(4) 0.003(4) 0.005(3) 0.010(4)
C16 0.090(8) 0.129(8) 0.115(8) 0.055(7) 0.056(5) 0.025(7)
C17 0.090(8) 0.129(8) 0.115(8) 0.055(7) 0.056(5) 0.025(7)
C18 0.083(7) 0.169(11) 0.080(6) 0.022(6) 0.024(5) -0.045(7)
C19 0.083(7) 0.169(11) 0.080(6) 0.022(6) 0.024(5) -0.045(7)
C20 0.034(5) 0.166(12) 0.064(6) 0.058(7) 0.016(4) 0.001(7)
C22 0.121 0.121 0.121 0.000 0.009 0.000
C23 0.170 0.170 0.170 0.000 0.012 0.000
C24 0.152 0.152 0.152 0.000 0.011 0.000
C25 0.124 0.124 0.124 0.000 0.009 0.000
C32 0.033(4) 0.048(4) 0.038(4) 0.007(3) 0.004(3) 0.006(4)
C33 0.038(5) 0.075(6) 0.049(4) 0.003(4) 0.012(4) -0.006(5)
C34 0.057(6) 0.058(5) 0.046(4) -0.009(4) 0.009(4) 0.011(5)
C35 0.034(5) 0.057(5) 0.040(4) 0.005(4) 0.006(3) 0.005(4)
C36 0.035(5) 0.063(5) 0.035(4) 0.006(4) 0.005(3) -0.003(4)
C37 0.064(6) 0.061(6) 0.050(4) -0.013(4) 0.018(4) -0.011(5)
C38 0.077(7) 0.066(6) 0.064(6) -0.020(5) 0.008(5) -0.016(6)
C39 0.059(7) 0.084(8) 0.086(7) 0.000(6) 0.022(5) -0.017(6)
C40 0.049(6) 0.062(6) 0.075(6) -0.002(5) 0.016(5) -0.014(5)
C41 0.043(5) 0.051(5) 0.034(3) 0.002(3) 0.003(3) 0.013(4)
C42 0.034(5) 0.051(5) 0.055(4) 0.001(4) 0.005(4) 0.012(4)
C43 0.066(7) 0.056(6) 0.068(6) 0.009(4) 0.028(5) 0.023(5)
C44 0.038(5) 0.057(5) 0.078(6) -0.022(5) 0.008(4) 0.019(4)
C45 0.048(6) 0.073(6) 0.053(5) 0.003(4) 0.007(4) 0.028(5)
C46 0.047(5) 0.061(6) 0.060(5) 0.007(4) 0.023(4) 0.021(5)
C47 0.040(5) 0.063(6) 0.047(4) -0.009(4) 0.009(4) 0.013(4)
C48 0.078(8) 0.060(7) 0.114(8) -0.030(6) 0.012(6) -0.007(6)
C49 0.087(8) 0.068(7) 0.097(8) 0.021(6) 0.032(6) 0.014(6)
C50 0.072(8) 0.168(12) 0.060(6) 0.005(7) -0.017(5) 0.043(8)
C51 0.045(6) 0.112(10) 0.100(8) -0.010(6) 0.019(6) -0.007(6)
C52 0.094(8) 0.093(8) 0.049(5) -0.013(5) 0.002(5) 0.018(7)
Cl1 0.0597(16) 0.0838(18) 0.0710(14) -0.0127(12) 0.0070(12) -0.0035(13)
Ir1 0.02992(19) 0.0778(3) 0.04116(16) 0.00943(16) 0.00265(12) 0.00754(17)
Cl2 0.0521(14) 0.0797(16) 0.0584(12) 0.0153(11) 0.0086(10) 0.0220(12)
Ir2 0.03201(19) 0.0526(2) 0.04129(16) 0.00046(13) 0.00785(12) 0.00852(15)

loop_
_atom_type_symbol
_atom_type_description
_atom_type_scat_dispersion_real
_atom_type_scat_dispersion_imag
_atom_type_scat_source
C C 0.0033 0.0016 'International Tables Vol C Tables 4.2.6.8 and 6.1.1.4'
H H 0.0000 0.0000 'International Tables Vol C Tables 4.2.6.8 and 6.1.1.4'
N N 0.0061 0.0033 'International Tables Vol C Tables 4.2.6.8 and 6.1.1.4'
O O 0.0106 0.0060 'International Tables Vol C Tables 4.2.6.8 and 6.1.1.4'
Cl Cl 0.1484 0.1585 'International Tables Vol C Tables 4.2.6.8 and 6.1.1.4'
Ir Ir -1.4442 7.9887 'International Tables Vol C Tables 4.2.6.8 and 6.1.1.4'

loop_
_geom_angle_atom_site_label_1
_geom_angle_atom_site_label_2
_geom_angle_atom_site_label_3
_geom_angle
Cl3 C53 Cl4 110.9(9)
Cl3 C53 H53A 109.5
Cl4 C53 H53A 109.5
Cl3 C53 H53B 109.5
Cl4 C53 H53B 109.5
H53A C53 H53B 108.0
C2 N1 C4 95.6(6)
C2 N1 C5 132.7(7)
C4 N1 C5 131.5(6)
C12 N2 C8 118.4(7)
C12 N2 Ir1 118.3(5)
C8 N2 Ir1 123.0(6)
O1 C2 N1 130.8(9)
O1 C2 C3 136.9(8)
N1 C2 C3 92.3(8)
C26 O2 C3 116.3(8)
C36 N3 C40 119.3(7)
C36 N3 Ir2 117.1(5)
C40 N3 Ir2 123.6(6)
O2 C3 C2 111.4(8)
O2 C3 C4 117.6(7)
C2 C3 C4 86.1(6)
O2 C3 H3 113.0
C2 C3 H3 113.0
C4 C3 H3 113.0
N1 C4 C32 115.3(7)
N1 C4 C3 85.6(6)
C32 C4 C3 116.4(7)
N1 C4 H4 112.3
C32 C4 H4 112.3
C3 C4 H4 112.3
C6 C5 C15 120.7(7)
C6 C5 N1 119.8(7)
C15 C5 N1 119.4(7)
C5 C6 C7 121.6(7)
C5 C6 H6 119.2
C7 C6 H6 119.2
C6 C7 C13 117.1(7)
C6 C7 Ir1 126.4(6)
C13 C7 Ir1 116.4(5)
N2 C8 C9 123.2(9)
N2 C8 H8 118.4
C9 C8 H8 118.4
C8 C9 C10 116.7(8)
C8 C9 H9 121.7
C10 C9 H9 121.7
C11 C10 C9 120.8(8)
C11 C10 H10 119.6
C9 C10 H10 119.6
C10 C11 C12 120.9(9)
C10 C11 H11 119.6
C12 C11 H11 119.6
N2 C12 C11 120.0(7)
N2 C12 C13 113.2(6)
C11 C12 C13 126.8(8)
C14 C13 C7 120.9(7)
C14 C13 C12 124.7(7)
C7 C13 C12 114.4(7)
C13 C14 C15 120.0(7)
C13 C14 H14 120.0
C15 C14 H14 120.0
C5 C15 C14 119.6(8)
C5 C15 H15 120.2
C14 C15 H15 120.2
C17 C16 C20 108.0
C17 C16 C21 126.2(12)
C20 C16 C21 125.8(12)
C17 C16 Ir1 72.5(3)
C20 C16 Ir1 68.9(3)
C21 C16 Ir1 124.2(10)
C16 C17 C18 108.0
C16 C17 C22 125.5(11)
C18 C17 C22 125.7(11)
C16 C17 Ir1 70.6(3)
C18 C17 Ir1 69.7(3)
C22 C17 Ir1 133.4(8)
C19 C18 C17 108.0
C19 C18 C23 114.2(11)
C17 C18 C23 137.7(11)
C19 C18 Ir1 69.0(3)
C17 C18 Ir1 73.2(3)
C23 C18 Ir1 123.6(9)
C18 C19 C20 108.0
C18 C19 C24 131.5(10)
C20 C19 C24 120.1(10)
C18 C19 Ir1 73.1(3)
C20 C19 Ir1 71.4(3)
C24 C19 Ir1 126.3(8)
C19 C20 C16 108.0
C19 C20 C25 118.3(9)
C16 C20 C25 132.4(9)
C19 C20 Ir1 70.3(3)
C16 C20 Ir1 73.5(3)
C25 C20 Ir1 131.2(7)
C17 C22 H22A 109.5
C17 C22 H22B 109.5
H22A C22 H22B 109.5
C17 C22 H22C 109.5
H22A C22 H22C 109.5
H22B C22 H22C 109.5
C18 C23 H23A 109.5
C18 C23 H23B 109.5
H23A C23 H23B 109.5
C18 C23 H23C 109.5
H23A C23 H23C 109.5
H23B C23 H23C 109.5
C19 C24 H24A 109.5
C19 C24 H24B 109.5
H24A C24 H24B 109.5
C19 C24 H24C 109.5
H24A C24 H24C 109.5
H24B C24 H24C 109.5
C20 C25 H25A 109.5
C20 C25 H25B 109.5
H25A C25 H25B 109.5
C20 C25 H25C 109.5
H25A C25 H25C 109.5
H25B C25 H25C 109.5
C33 C32 C42 121.0(8)
C33 C32 C4 120.8(7)
C42 C32 C4 118.1(7)
C32 C33 C34 119.7(8)
C32 C33 H33 120.1
C34 C33 H33 120.1
C35 C34 C33 120.3(8)
C35 C34 H34 119.8
C33 C34 H34 119.8
C34 C35 C41 121.0(8)
C34 C35 C36 123.7(8)
C41 C35 C36 115.3(7)
N3 C36 C37 119.5(7)
N3 C36 C35 113.7(7)
C37 C36 C35 126.8(8)
C36 C37 C38 120.6(8)
C36 C37 H37 119.7
C38 C37 H37 119.7
C37 C38 C39 118.2(9)
C37 C38 H38 120.9
C39 C38 H38 120.9
C40 C39 C38 120.3(9)
C40 C39 H39 119.8
C38 C39 H39 119.8
C39 C40 N3 122.1(9)
C39 C40 H40 119.0
N3 C40 H40 119.0
C35 C41 C42 117.4(7)
C35 C41 Ir2 116.6(6)
C42 C41 Ir2 126.0(6)
C41 C42 C32 120.4(7)
C41 C42 H42 119.8
C32 C42 H42 119.8
C44 C43 C45 107.2(8)
C44 C43 C49 128.0(10)
C45 C43 C49 124.7(9)
C44 C43 Ir2 71.3(5)
C45 C43 Ir2 70.2(5)
C49 C43 Ir2 126.3(6)
C43 C44 C47 108.6(8)
C43 C44 C48 125.8(10)
C47 C44 C48 125.2(9)
C43 C44 Ir2 70.6(5)
C47 C44 Ir2 74.1(5)
C48 C44 Ir2 127.4(6)
C46 C45 C43 108.3(8)
C46 C45 C50 123.0(9)
C43 C45 C50 128.6(9)
C46 C45 Ir2 74.9(5)
C43 C45 Ir2 70.6(5)
C50 C45 Ir2 123.8(7)
C45 C46 C47 105.9(8)
C45 C46 C51 126.8(9)
C47 C46 C51 127.1(8)
C45 C46 Ir2 66.6(4)
C47 C46 Ir2 70.9(5)
C51 C46 Ir2 130.2(7)
C44 C47 C46 109.9(7)
C44 C47 C52 124.5(8)
C46 C47 C52 125.6(8)
C44 C47 Ir2 68.2(4)
C46 C47 Ir2 72.6(4)
C52 C47 Ir2 124.8(6)
C44 C48 H48A 109.5
C44 C48 H48B 109.5
H48A C48 H48B 109.5
C44 C48 H48C 109.5
H48A C48 H48C 109.5
H48B C48 H48C 109.5
C43 C49 H49A 109.5
C43 C49 H49B 109.5
H49A C49 H49B 109.5
C43 C49 H49C 109.5
H49A C49 H49C 109.5
H49B C49 H49C 109.5
C45 C50 H50A 109.5
C45 C50 H50B 109.5
H50A C50 H50B 109.5
C45 C50 H50C 109.5
H50A C50 H50C 109.5
H50B C50 H50C 109.5
C46 C51 H51A 109.5
C46 C51 H51B 109.5
H51A C51 H51B 109.5
C46 C51 H51C 109.5
H51A C51 H51C 109.5
H51B C51 H51C 109.5
C47 C52 H52A 109.5
C47 C52 H52B 109.5
H52A C52 H52B 109.5
C47 C52 H52C 109.5
H52A C52 H52C 109.5
H52B C52 H52C 109.5
C7 Ir1 N2 77.6(3)
C7 Ir1 C20 105.6(3)
N2 Ir1 C20 163.8(3)
C7 Ir1 C19 98.6(3)
N2 Ir1 C19 125.9(3)
C20 Ir1 C19 38.32(11)
C7 Ir1 C16 139.7(3)
N2 Ir1 C16 142.6(3)
C20 Ir1 C16 37.61(11)
C19 Ir1 C16 63.13(13)
C7 Ir1 C18 125.4(4)
N2 Ir1 C18 101.6(3)
C20 Ir1 C18 63.28(14)
C19 Ir1 C18 37.94(12)
C16 Ir1 C18 62.31(14)
C7 Ir1 C17 161.1(3)
N2 Ir1 C17 109.7(3)
C20 Ir1 C17 62.52(13)
C19 Ir1 C17 62.73(14)
C16 Ir1 C17 36.90(12)
C18 Ir1 C17 37.07(11)
C7 Ir1 Cl1 87.9(2)
N2 Ir1 Cl1 84.24(19)
C20 Ir1 Cl1 111.6(3)
C19 Ir1 Cl1 149.9(3)
C16 Ir1 Cl1 93.1(2)
C18 Ir1 Cl1 146.6(3)
C17 Ir1 Cl1 109.9(3)
C41 Ir2 N3 77.2(3)
C41 Ir2 C43 96.0(3)
N3 Ir2 C43 130.4(3)
C41 Ir2 C45 118.3(3)
N3 Ir2 C45 101.2(3)
C43 Ir2 C45 39.2(4)
C41 Ir2 C44 109.6(3)
N3 Ir2 C44 165.6(3)
C43 Ir2 C44 38.2(3)
C45 Ir2 C44 64.4(3)
C41 Ir2 C47 146.2(3)
N3 Ir2 C47 136.6(3)
C43 Ir2 C47 63.2(3)
C45 Ir2 C47 63.0(3)
C44 Ir2 C47 37.7(3)
C41 Ir2 C46 156.9(3)
N3 Ir2 C46 105.4(3)
C43 Ir2 C46 64.4(3)
C45 Ir2 C46 38.6(3)
C44 Ir2 C46 63.3(3)
C47 Ir2 C46 36.6(3)
C41 Ir2 Cl2 87.1(2)
N3 Ir2 Cl2 86.30(18)
C43 Ir2 Cl2 143.0(3)
C45 Ir2 Cl2 154.4(2)
C44 Ir2 Cl2 106.3(3)
C47 Ir2 Cl2 94.7(2)
C46 Ir2 Cl2 115.8(2)
O2 C26 C27 125.1(8)
O2 C26 C31 114.8(8)
C27 C26 C31 120.0
C26 C27 C28 120.0
C26 C27 H27 120.0
C28 C27 H27 120.0
C29 C28 C27 120.0
C29 C28 H28 120.0
C27 C28 H28 120.0
C30 C29 C28 120.0
C30 C29 H29 120.0
C28 C29 H29 120.0
C29 C30 C31 120.0
C29 C30 H30 120.0
C31 C30 H30 120.0
C30 C31 C26 120.0
C30 C31 H31 120.0
C26 C31 H31 120.0
C16 C21 H21A 109.5
C16 C21 H21B 109.5
H21A C21 H21B 109.5
C16 C21 H21C 109.5
H21A C21 H21C 109.5
H21B C21 H21C 109.5

loop_
_geom_bond_atom_site_label_1
_geom_bond_atom_site_label_2
_geom_bond_distance
C53 Cl3 1.744(15)
C53 Cl4 1.697(15)
C53 H53A 0.9700
C53 H53B 0.9700
N1 C2 1.370(11)
N1 C4 1.475(10)
N1 C5 1.417(9)
O1 C2 1.217(11)
N2 C12 1.348(10)
N2 C8 1.346(9)
N2 Ir1 2.093(6)
C2 C3 1.508(13)
O2 C26 1.417(10)
O2 C3 1.378(11)
N3 C36 1.354(10)
N3 C40 1.377(11)
N3 Ir2 2.087(6)
C3 C4 1.581(12)
C3 H3 0.9800
C4 C32 1.499(11)
C4 H4 0.9800
C5 C6 1.369(11)
C5 C15 1.375(11)
C6 C7 1.391(10)
C6 H6 0.9300
C7 C13 1.417(10)
C7 Ir1 2.047(8)
C8 C9 1.375(11)
C8 H8 0.9300
C9 C10 1.398(13)
C9 H9 0.9300
C10 C11 1.310(12)
C10 H10 0.9300
C11 C12 1.397(10)
C11 H11 0.9300
C12 C13 1.478(10)
C13 C14 1.381(11)
C14 C15 1.386(11)
C14 H14 0.9300
C15 H15 0.9300
C16 C17 1.4200
C16 C20 1.4200
C16 C21 1.51(2)
C16 Ir1 2.231(8)
C17 C18 1.4200
C17 C22 1.427(15)
C17 Ir1 2.255(8)
C18 C19 1.4200
C18 C23 1.512(19)
C18 Ir1 2.210(8)
C19 C20 1.4200
C19 C24 1.580(17)
C19 Ir1 2.156(8)
C20 C25 1.509(15)
C20 Ir1 2.170(7)
C22 H22A 0.9600
C22 H22B 0.9600
C22 H22C 0.9600
C23 H23A 0.9600
C23 H23B 0.9600
C23 H23C 0.9600
C24 H24A 0.9600
C24 H24B 0.9600
C24 H24C 0.9600
C25 H25A 0.9600
C25 H25B 0.9600
C25 H25C 0.9600
C32 C33 1.368(11)
C32 C42 1.392(10)
C33 C34 1.397(12)
C33 H33 0.9300
C34 C35 1.400(11)
C34 H34 0.9300
C35 C41 1.395(10)
C35 C36 1.426(11)
C36 C37 1.400(11)
C37 C38 1.376(12)
C37 H37 0.9300
C38 C39 1.397(13)
C38 H38 0.9300
C39 C40 1.329(13)
C39 H39 0.9300
C40 H40 0.9300
C41 C42 1.436(11)
C41 Ir2 2.029(8)
C42 H42 0.9300
C43 C44 1.420(13)
C43 C45 1.453(13)
C43 C49 1.495(12)
C43 Ir2 2.166(9)
C44 C47 1.433(12)
C44 C48 1.496(12)
C44 Ir2 2.175(8)
C45 C46 1.469(11)
C45 C50 1.508(12)
C45 Ir2 2.162(8)
C46 C47 1.420(12)
C46 C51 1.500(13)
C46 Ir2 2.275(8)
C47 C52 1.478(11)
C47 Ir2 2.253(8)
C48 H48A 0.9600
C48 H48B 0.9600
C48 H48C 0.9600
C49 H49A 0.9600
C49 H49B 0.9600
C49 H49C 0.9600
C50 H50A 0.9600
C50 H50B 0.9600
C50 H50C 0.9600
C51 H51A 0.9600
C51 H51B 0.9600
C51 H51C 0.9600
C52 H52A 0.9600
C52 H52B 0.9600
C52 H52C 0.9600
Cl1 Ir1 2.407(3)
Cl2 Ir2 2.400(2)
C26 C27 1.3900
C26 C31 1.3900
C27 C28 1.3900
C27 H27 0.9300
C28 C29 1.3900
C28 H28 0.9300
C29 C30 1.3900
C29 H29 0.9300
C30 C31 1.3900
C30 H30 0.9300
C31 H31 0.9300
C21 H21A 0.9600
C21 H21B 0.9600
C21 H21C 0.9600

loop_
_geom_torsion_atom_site_label_1
_geom_torsion_atom_site_label_2
_geom_torsion_atom_site_label_3
_geom_torsion_atom_site_label_4
_geom_torsion
C4 N1 C2 O1 175.3(12)
C5 N1 C2 O1 -9.5(19)
C4 N1 C2 C3 -5.6(8)
C5 N1 C2 C3 169.5(9)
C26 O2 C3 C2 174.4(7)
C26 O2 C3 C4 -88.6(10)
O1 C2 C3 O2 -57.7(17)
N1 C2 C3 O2 123.3(8)
O1 C2 C3 C4 -175.8(14)
N1 C2 C3 C4 5.2(7)
C2 N1 C4 C32 -111.8(8)
C5 N1 C4 C32 73.0(11)
C2 N1 C4 C3 5.3(7)
C5 N1 C4 C3 -169.9(8)
O2 C3 C4 N1 -117.0(8)
C2 C3 C4 N1 -4.8(7)
O2 C3 C4 C32 -0.9(12)
C2 C3 C4 C32 111.3(8)
C2 N1 C5 C6 14.0(14)
C4 N1 C5 C6 -172.5(8)
C2 N1 C5 C15 -164.1(9)
C4 N1 C5 C15 9.4(13)
C15 C5 C6 C7 1.9(13)
N1 C5 C6 C7 -176.2(7)
C5 C6 C7 C13 -3.6(12)
C5 C6 C7 Ir1 179.5(6)
C12 N2 C8 C9 2.6(13)
Ir1 N2 C8 C9 176.5(7)
N2 C8 C9 C10 -0.8(14)
C8 C9 C10 C11 -1.6(15)
C9 C10 C11 C12 2.2(15)
C8 N2 C12 C11 -2.0(12)
Ir1 N2 C12 C11 -176.1(6)
C8 N2 C12 C13 177.5(7)
Ir1 N2 C12 C13 3.3(9)
C10 C11 C12 N2 -0.4(14)
C10 C11 C12 C13 -179.8(9)
C6 C7 C13 C14 2.9(12)
Ir1 C7 C13 C14 -179.9(6)
C6 C7 C13 C12 -177.8(7)
Ir1 C7 C13 C12 -0.6(9)
N2 C12 C13 C14 177.5(8)
C11 C12 C13 C14 -3.0(14)
N2 C12 C13 C7 -1.8(10)
C11 C12 C13 C7 177.7(8)
C7 C13 C14 C15 -0.4(13)
C12 C13 C14 C15 -179.7(8)
C6 C5 C15 C14 0.7(13)
N1 C5 C15 C14 178.8(8)
C13 C14 C15 C5 -1.4(13)
C20 C16 C17 C18 0.0
C21 C16 C17 C18 179.9(14)
Ir1 C16 C17 C18 60.0(3)
C20 C16 C17 C22 169.9(10)
C21 C16 C17 C22 -10.2(15)
Ir1 C16 C17 C22 -130.1(10)
C20 C16 C17 Ir1 -60.0(3)
C21 C16 C17 Ir1 119.9(13)
C16 C17 C18 C19 0.0
C22 C17 C18 C19 -169.9(10)
Ir1 C17 C18 C19 60.5(3)
C16 C17 C18 C23 177.7(14)
C22 C17 C18 C23 7.7(17)
Ir1 C17 C18 C23 -121.8(14)
C16 C17 C18 Ir1 -60.5(3)
C22 C17 C18 Ir1 129.5(10)
C17 C18 C19 C20 0.0
C23 C18 C19 C20 -178.3(11)
Ir1 C18 C19 C20 63.2(3)
C17 C18 C19 C24 172.9(12)
C23 C18 C19 C24 -5.4(14)
Ir1 C18 C19 C24 -123.9(11)
C17 C18 C19 Ir1 -63.2(3)
C23 C18 C19 Ir1 118.5(10)
C18 C19 C20 C16 0.0
C24 C19 C20 C16 -173.9(10)
Ir1 C19 C20 C16 64.4(3)
C18 C19 C20 C25 168.6(9)
C24 C19 C20 C25 -5.2(12)
Ir1 C19 C20 C25 -127.0(8)
C18 C19 C20 Ir1 -64.4(3)
C24 C19 C20 Ir1 121.8(9)
C17 C16 C20 C19 0.0
C21 C16 C20 C19 -179.9(13)
Ir1 C16 C20 C19 -62.3(3)
C17 C16 C20 C25 -166.4(11)
C21 C16 C20 C25 13.7(16)
Ir1 C16 C20 C25 131.3(10)
C17 C16 C20 Ir1 62.3(3)
C21 C16 C20 Ir1 -117.6(13)
N1 C4 C32 C33 37.6(10)
C3 C4 C32 C33 -60.4(10)
N1 C4 C32 C42 -145.1(7)
C3 C4 C32 C42 116.9(8)
C42 C32 C33 C34 -0.6(12)
C4 C32 C33 C34 176.7(7)
C32 C33 C34 C35 -2.0(12)
C33 C34 C35 C41 1.8(12)
C33 C34 C35 C36 -179.3(7)
C40 N3 C36 C37 -0.1(11)
Ir2 N3 C36 C37 177.5(6)
C40 N3 C36 C35 178.5(7)
Ir2 N3 C36 C35 -3.9(8)
C34 C35 C36 N3 -177.0(7)
C41 C35 C36 N3 2.0(10)
C34 C35 C36 C37 1.5(13)
C41 C35 C36 C37 -179.5(8)
N3 C36 C37 C38 -1.6(13)
C35 C36 C37 C38 -179.9(8)
C36 C37 C38 C39 1.4(14)
C37 C38 C39 C40 0.3(16)
C38 C39 C40 N3 -2.0(16)
C36 N3 C40 C39 1.9(13)
Ir2 N3 C40 C39 -175.6(8)
C34 C35 C41 C42 0.8(11)
C36 C35 C41 C42 -178.2(6)
C34 C35 C41 Ir2 179.8(6)
C36 C35 C41 Ir2 0.8(9)
C35 C41 C42 C32 -3.3(10)
Ir2 C41 C42 C32 177.8(5)
C33 C32 C42 C41 3.2(11)
C4 C32 C42 C41 -174.1(6)
C45 C43 C44 C47 3.4(9)
C49 C43 C44 C47 -173.3(9)
Ir2 C43 C44 C47 64.8(6)
C45 C43 C44 C48 176.0(8)
C49 C43 C44 C48 -0.8(14)
Ir2 C43 C44 C48 -122.7(8)
C45 C43 C44 Ir2 -61.4(6)
C49 C43 C44 Ir2 121.9(9)
C44 C43 C45 C46 -3.8(9)
C49 C43 C45 C46 173.0(8)
Ir2 C43 C45 C46 -65.9(6)
C44 C43 C45 C50 -179.7(9)
C49 C43 C45 C50 -2.8(15)
Ir2 C43 C45 C50 118.2(10)
C44 C43 C45 Ir2 62.1(6)
C49 C43 C45 Ir2 -121.1(9)
C43 C45 C46 C47 2.8(9)
C50 C45 C46 C47 178.9(9)
Ir2 C45 C46 C47 -60.3(6)
C43 C45 C46 C51 -173.2(9)
C50 C45 C46 C51 2.9(15)
Ir2 C45 C46 C51 123.7(9)
C43 C45 C46 Ir2 63.1(6)
C50 C45 C46 Ir2 -120.8(9)
C43 C44 C47 C46 -1.7(9)
C48 C44 C47 C46 -174.3(8)
Ir2 C44 C47 C46 60.8(6)
C43 C44 C47 C52 179.4(8)
C48 C44 C47 C52 6.8(14)
Ir2 C44 C47 C52 -118.1(8)
C43 C44 C47 Ir2 -62.5(6)
C48 C44 C47 Ir2 124.9(9)
C45 C46 C47 C44 -0.7(9)
C51 C46 C47 C44 175.3(9)
Ir2 C46 C47 C44 -58.2(6)
C45 C46 C47 C52 178.2(8)
C51 C46 C47 C52 -5.8(14)
Ir2 C46 C47 C52 120.7(9)
C45 C46 C47 Ir2 57.5(6)
C51 C46 C47 Ir2 -126.5(9)
C6 C7 Ir1 N2 178.7(8)
C13 C7 Ir1 N2 1.7(6)
C6 C7 Ir1 C20 -17.7(8)
C13 C7 Ir1 C20 165.3(6)
C6 C7 Ir1 C19 -56.3(8)
C13 C7 Ir1 C19 126.7(6)
C6 C7 Ir1 C16 1.8(10)
C13 C7 Ir1 C16 -175.1(5)
C6 C7 Ir1 C18 -85.8(7)
C13 C7 Ir1 C18 97.3(6)
C6 C7 Ir1 C17 -66.3(13)
C13 C7 Ir1 C17 116.7(10)
C6 C7 Ir1 Cl1 94.1(7)
C13 C7 Ir1 Cl1 -82.8(6)
C12 N2 Ir1 C7 -2.9(6)
C8 N2 Ir1 C7 -176.8(7)
C12 N2 Ir1 C20 -106.3(11)
C8 N2 Ir1 C20 79.8(13)
C12 N2 Ir1 C19 -94.7(6)
C8 N2 Ir1 C19 91.4(7)
C12 N2 Ir1 C16 173.8(5)
C8 N2 Ir1 C16 -0.1(9)
C12 N2 Ir1 C18 -127.0(6)
C8 N2 Ir1 C18 59.1(7)
C12 N2 Ir1 C17 -164.7(6)
C8 N2 Ir1 C17 21.4(8)
C12 N2 Ir1 Cl1 86.3(6)
C8 N2 Ir1 Cl1 -87.6(6)
C19 C20 Ir1 C7 -84.1(4)
C16 C20 Ir1 C7 159.2(4)
C25 C20 Ir1 C7 26.8(11)
C19 C20 Ir1 N2 15.3(13)
C16 C20 Ir1 N2 -101.4(13)
C25 C20 Ir1 N2 126.2(11)
C16 C20 Ir1 C19 -116.61(15)
C25 C20 Ir1 C19 110.9(13)
C19 C20 Ir1 C16 116.61(15)
C25 C20 Ir1 C16 -132.5(13)
C19 C20 Ir1 C18 38.09(13)
C16 C20 Ir1 C18 -78.52(18)
C25 C20 Ir1 C18 149.0(13)
C19 C20 Ir1 C17 79.92(18)
C16 C20 Ir1 C17 -36.69(13)
C25 C20 Ir1 C17 -169.2(13)
C19 C20 Ir1 Cl1 -178.2(4)
C16 C20 Ir1 Cl1 65.2(4)
C25 C20 Ir1 Cl1 -67.2(11)
C18 C19 Ir1 C7 -139.4(4)
C20 C19 Ir1 C7 104.3(4)
C24 C19 Ir1 C7 -9.9(11)
C18 C19 Ir1 N2 -58.5(4)
C20 C19 Ir1 N2 -174.8(4)
C24 C19 Ir1 N2 71.1(11)
C18 C19 Ir1 C20 116.33(16)
C24 C19 Ir1 C20 -114.2(13)
C18 C19 Ir1 C16 78.62(17)
C20 C19 Ir1 C16 -37.71(11)
C24 C19 Ir1 C16 -151.9(13)
C20 C19 Ir1 C18 -116.33(16)
C24 C19 Ir1 C18 129.5(13)
C18 C19 Ir1 C17 36.98(11)
C20 C19 Ir1 C17 -79.35(18)
C24 C19 Ir1 C17 166.5(13)
C18 C19 Ir1 Cl1 119.7(7)
C20 C19 Ir1 Cl1 3.4(7)
C24 C19 Ir1 Cl1 -110.7(10)
C17 C16 Ir1 C7 -149.9(6)
C20 C16 Ir1 C7 -31.9(6)
C21 C16 Ir1 C7 87.8(13)
C17 C16 Ir1 N2 35.2(5)
C20 C16 Ir1 N2 153.2(5)
C21 C16 Ir1 N2 -87.1(14)
C17 C16 Ir1 C20 -118.01(17)
C21 C16 Ir1 C20 119.7(15)
C17 C16 Ir1 C19 -79.59(19)
C20 C16 Ir1 C19 38.42(13)
C21 C16 Ir1 C19 158.1(15)
C17 C16 Ir1 C18 -36.70(12)
C20 C16 Ir1 C18 81.3(2)
C21 C16 Ir1 C18 -159.0(15)
C20 C16 Ir1 C17 118.01(17)
C21 C16 Ir1 C17 -122.3(15)
C17 C16 Ir1 Cl1 119.7(4)
C20 C16 Ir1 Cl1 -122.3(4)
C21 C16 Ir1 Cl1 -2.6(13)
C19 C18 Ir1 C7 52.2(4)
C17 C18 Ir1 C7 169.7(4)
C23 C18 Ir1 C7 -53.7(12)
C19 C18 Ir1 N2 135.2(4)
C17 C18 Ir1 N2 -107.3(4)
C23 C18 Ir1 N2 29.3(12)
C19 C18 Ir1 C20 -38.48(13)
C17 C18 Ir1 C20 79.0(2)
C23 C18 Ir1 C20 -144.3(13)
C17 C18 Ir1 C19 117.49(15)
C23 C18 Ir1 C19 -105.8(13)
C19 C18 Ir1 C16 -80.97(17)
C17 C18 Ir1 C16 36.53(13)
C23 C18 Ir1 C16 173.2(13)
C19 C18 Ir1 C17 -117.49(15)
C23 C18 Ir1 C17 136.7(14)
C19 C18 Ir1 Cl1 -127.6(6)
C17 C18 Ir1 Cl1 -10.1(6)
C23 C18 Ir1 Cl1 126.6(11)
C16 C17 Ir1 C7 91.9(12)
C18 C17 Ir1 C7 -26.7(12)
C22 C17 Ir1 C7 -147.1(10)
C16 C17 Ir1 N2 -158.2(4)
C18 C17 Ir1 N2 83.2(4)
C22 C17 Ir1 N2 -37.2(14)
C16 C17 Ir1 C20 37.40(13)
C18 C17 Ir1 C20 -81.2(2)
C22 C17 Ir1 C20 158.4(15)
C16 C17 Ir1 C19 80.78(18)
C18 C17 Ir1 C19 -37.85(14)
C22 C17 Ir1 C19 -158.2(15)
C18 C17 Ir1 C16 -118.62(16)
C22 C17 Ir1 C16 121.0(15)
C16 C17 Ir1 C18 118.62(16)
C22 C17 Ir1 C18 -120.4(15)
C16 C17 Ir1 Cl1 -67.3(3)
C18 C17 Ir1 Cl1 174.1(4)
C22 C17 Ir1 Cl1 53.7(13)
C35 C41 Ir2 N3 -2.1(5)
C42 C41 Ir2 N3 176.8(7)
C35 C41 Ir2 C43 128.0(6)
C42 C41 Ir2 C43 -53.1(7)
C35 C41 Ir2 C45 93.8(6)
C42 C41 Ir2 C45 -87.2(7)
C35 C41 Ir2 C44 164.7(5)
C42 C41 Ir2 C44 -16.4(7)
C35 C41 Ir2 C47 176.8(5)
C42 C41 Ir2 C47 -4.2(9)
C35 C41 Ir2 C46 97.1(9)
C42 C41 Ir2 C46 -84.0(10)
C35 C41 Ir2 Cl2 -89.0(5)
C42 C41 Ir2 Cl2 89.9(6)
C36 N3 Ir2 C41 3.3(5)
C40 N3 Ir2 C41 -179.2(7)
C36 N3 Ir2 C43 -83.7(7)
C40 N3 Ir2 C43 93.8(7)
C36 N3 Ir2 C45 -113.5(6)
C40 N3 Ir2 C45 64.0(7)
C36 N3 Ir2 C44 -116.7(13)
C40 N3 Ir2 C44 60.8(15)
C36 N3 Ir2 C47 -175.8(5)
C40 N3 Ir2 C47 1.7(8)
C36 N3 Ir2 C46 -153.0(5)
C40 N3 Ir2 C46 24.6(7)
C36 N3 Ir2 Cl2 91.2(5)
C40 N3 Ir2 Cl2 -91.3(6)
C44 C43 Ir2 C41 114.3(5)
C45 C43 Ir2 C41 -128.7(5)
C49 C43 Ir2 C41 -9.6(10)
C44 C43 Ir2 N3 -167.4(5)
C45 C43 Ir2 N3 -50.4(6)
C49 C43 Ir2 N3 68.7(11)
C44 C43 Ir2 C45 -116.9(7)
C49 C43 Ir2 C45 119.2(11)
C45 C43 Ir2 C44 116.9(7)
C49 C43 Ir2 C44 -123.9(12)
C44 C43 Ir2 C47 -37.7(5)
C45 C43 Ir2 C47 79.3(5)
C49 C43 Ir2 C47 -161.6(11)
C44 C43 Ir2 C46 -78.6(6)
C45 C43 Ir2 C46 38.4(5)
C49 C43 Ir2 C46 157.5(11)
C44 C43 Ir2 Cl2 21.1(8)
C45 C43 Ir2 Cl2 138.0(5)
C49 C43 Ir2 Cl2 -102.8(9)
C46 C45 Ir2 C41 178.0(5)
C43 C45 Ir2 C41 61.8(6)
C50 C45 Ir2 C41 -62.2(10)
C46 C45 Ir2 N3 -100.6(5)
C43 C45 Ir2 N3 143.2(5)
C50 C45 Ir2 N3 19.2(9)
C46 C45 Ir2 C43 116.1(7)
C50 C45 Ir2 C43 -124.0(11)
C46 C45 Ir2 C44 78.5(6)
C43 C45 Ir2 C44 -37.6(5)
C50 C45 Ir2 C44 -161.7(10)
C46 C45 Ir2 C47 36.2(5)
C43 C45 Ir2 C47 -79.9(5)
C50 C45 Ir2 C47 156.1(10)
C43 C45 Ir2 C46 -116.1(7)
C50 C45 Ir2 C46 119.9(12)
C46 C45 Ir2 Cl2 4.5(10)
C43 C45 Ir2 Cl2 -111.6(7)
C50 C45 Ir2 Cl2 124.4(8)
C43 C44 Ir2 C41 -74.2(6)
C47 C44 Ir2 C41 169.0(4)
C48 C44 Ir2 C41 46.5(10)
C43 C44 Ir2 N3 42.2(15)
C47 C44 Ir2 N3 -74.7(14)
C48 C44 Ir2 N3 162.9(10)
C47 C44 Ir2 C43 -116.9(7)
C48 C44 Ir2 C43 120.7(12)
C43 C44 Ir2 C45 38.7(5)
C47 C44 Ir2 C45 -78.2(5)
C48 C44 Ir2 C45 159.4(10)
C43 C44 Ir2 C47 116.9(7)
C48 C44 Ir2 C47 -122.4(11)
C43 C44 Ir2 C46 81.9(6)
C47 C44 Ir2 C46 -35.0(5)
C48 C44 Ir2 C46 -157.4(10)
C43 C44 Ir2 Cl2 -167.0(5)
C47 C44 Ir2 Cl2 76.1(5)
C48 C44 Ir2 Cl2 -46.3(10)
C44 C47 Ir2 C41 -18.9(8)
C46 C47 Ir2 C41 -139.5(6)
C52 C47 Ir2 C41 98.8(9)
C44 C47 Ir2 N3 159.6(5)
C46 C47 Ir2 N3 39.0(7)
C52 C47 Ir2 N3 -82.6(9)
C44 C47 Ir2 C43 38.1(5)
C46 C47 Ir2 C43 -82.5(6)
C52 C47 Ir2 C43 155.9(9)
C44 C47 Ir2 C45 82.4(6)
C46 C47 Ir2 C45 -38.2(5)
C52 C47 Ir2 C45 -159.8(9)
C46 C47 Ir2 C44 -120.6(7)
C52 C47 Ir2 C44 117.8(10)
C44 C47 Ir2 C46 120.6(7)
C52 C47 Ir2 C46 -121.6(10)
C44 C47 Ir2 Cl2 -110.8(5)
C46 C47 Ir2 Cl2 128.6(5)
C52 C47 Ir2 Cl2 7.0(8)
C45 C46 Ir2 C41 -4.6(11)
C47 C46 Ir2 C41 113.3(9)
C51 C46 Ir2 C41 -123.8(10)
C45 C46 Ir2 N3 88.8(6)
C47 C46 Ir2 N3 -153.4(5)
C51 C46 Ir2 N3 -30.4(9)
C45 C46 Ir2 C43 -39.0(5)
C47 C46 Ir2 C43 78.8(6)
C51 C46 Ir2 C43 -158.2(10)
C47 C46 Ir2 C45 117.9(8)
C51 C46 Ir2 C45 -119.2(11)
C45 C46 Ir2 C44 -81.7(6)
C47 C46 Ir2 C44 36.1(5)
C51 C46 Ir2 C44 159.0(10)
C45 C46 Ir2 C47 -117.9(8)
C51 C46 Ir2 C47 122.9(11)
C45 C46 Ir2 Cl2 -177.8(5)
C47 C46 Ir2 Cl2 -60.0(5)
C51 C46 Ir2 Cl2 63.0(9)
C3 O2 C26 C27 -18.3(11)
C3 O2 C26 C31 165.9(7)
O2 C26 C27 C28 -175.6(9)
C31 C26 C27 C28 0.0
C26 C27 C28 C29 0.0
C27 C28 C29 C30 0.0
C28 C29 C30 C31 0.0
C29 C30 C31 C26 0.0
O2 C26 C31 C30 176.0(8)
C27 C26 C31 C30 0.0

loop_
_platon_squeeze_void_nr
_platon_squeeze_void_average_x
_platon_squeeze_void_average_y
_platon_squeeze_void_average_z
_platon_squeeze_void_volume
_platon_squeeze_void_count_electrons
_platon_squeeze_void_content
1 0.000 0.000 0.000 671 248 ' '
2 0.500 0.500 0.500 672 249 ' '
